data_4501353
loop_
_publ_author_name
'Sekiya, Ryo'
'Nishikiori, Shin-ichi'

_publ_section_title
;
 Structural Extension from an Isonicotinic Acid Dimer to
 4-(4-Pyridyl)benzoic Acid (pybenH) Dimer: X-ray Crystal Structure
 Analysis and Inclusion Properties of a Hydrogen-Bonded Coordination
 Polymer [Ni(SCN)2(pybenH)2]\\infty
;
_journal_issue 12
_journal_name_full 'Crystal Growth &amp; Design'
_journal_page_first 5574
_journal_paper_doi 10.1021/cg201141k
_journal_volume 11
_journal_year 2011
_chemical_formula_moiety 'C26 H18 N4 Ni O4 S2, 0.5(C13 H9 N O)'
_chemical_formula_sum 'C32.5 H22.5 N4.5 Ni O4.5 S2'
_chemical_formula_weight 670.88
_chemical_name_systematic
;
 ?
;
_space_group_IT_number 2
_symmetry_cell_setting triclinic
_symmetry_space_group_name_Hall '-P 1'
_symmetry_space_group_name_H-M 'P -1'
_atom_sites_solution_hydrogens geom
_atom_sites_solution_primary direct
_atom_sites_solution_secondary difmap
_audit_creation_date 2011-07-25T12:00:06-00:00
_audit_creation_method 'WinGX routine CIF_UPDATE'
_cell_angle_alpha 89.246(8)
_cell_angle_beta 46.529(9)
_cell_angle_gamma 104.237(9)
_cell_formula_units_Z 2
_cell_length_a 8.0561(14)
_cell_length_b 10.532(3)
_cell_length_c 25.053(4)
_cell_measurement_reflns_used 5883
_cell_measurement_temperature 153(2)
_cell_measurement_theta_max 29.96
_cell_measurement_theta_min 3.01
_cell_volume 1444.1(6)
_computing_cell_refinement RAPID-AUTO
_computing_data_collection RAPID-AUTO
_computing_data_reduction RAPID-AUTO
_computing_structure_refinement 'SHELXL-97 (Sheldrick, 1997)'
_computing_structure_solution 'SHELXS-97 (Sheldrick, 1997)'
_diffrn_ambient_temperature 153(2)
_diffrn_measured_fraction_theta_full 0.995
_diffrn_measured_fraction_theta_max 0.982
_diffrn_measurement_device_type 'Rigaku Raxis Rapid'
_diffrn_measurement_method '\w scans'
_diffrn_radiation_monochromator graphite
_diffrn_radiation_probe x-ray
_diffrn_radiation_source 'sealed tube'
_diffrn_radiation_type MoK\a
_diffrn_radiation_wavelength 0.71073
_diffrn_reflns_av_R_equivalents 0.0826
_diffrn_reflns_av_unetI/netI 0.1453
_diffrn_reflns_limit_h_max 0
_diffrn_reflns_limit_h_min -11
_diffrn_reflns_limit_k_max 14
_diffrn_reflns_limit_k_min -14
_diffrn_reflns_limit_l_max 24
_diffrn_reflns_limit_l_min -35
_diffrn_reflns_number 17194
_diffrn_reflns_theta_full 25
_diffrn_reflns_theta_max 29.96
_diffrn_reflns_theta_min 3.01
_exptl_absorpt_coefficient_mu 0.866
_exptl_absorpt_correction_T_max 0.9745
_exptl_absorpt_correction_T_min 0.8323
_exptl_absorpt_correction_type empirical
_exptl_absorpt_process_details 'ABSCOR (Higashi, 1995)'
_exptl_crystal_colour green
_exptl_crystal_density_diffrn 1.543
_exptl_crystal_density_method 'not measured'
_exptl_crystal_description block
_exptl_crystal_F_000 690
_exptl_crystal_size_max 0.22
_exptl_crystal_size_mid 0.05
_exptl_crystal_size_min 0.03
_refine_diff_density_max 1.158
_refine_diff_density_min -0.54
_refine_diff_density_rms 0.092
_refine_ls_extinction_method none
_refine_ls_goodness_of_fit_ref 0.918
_refine_ls_hydrogen_treatment constr
_refine_ls_matrix_type full
_refine_ls_number_parameters 470
_refine_ls_number_reflns 8260
_refine_ls_number_restraints 53
_refine_ls_restrained_S_all 0.919
_refine_ls_R_factor_all 0.1353
_refine_ls_R_factor_gt 0.0579
_refine_ls_shift/su_max 0.001
_refine_ls_shift/su_mean 0.000
_refine_ls_structure_factor_coef Fsqd
_refine_ls_weighting_details 'calc w=1/[\s^2^(Fo^2^)+(0.0455P)^2^+0.0000P] where P=(Fo^2^+2Fc^2^)/3'
_refine_ls_weighting_scheme calc
_refine_ls_wR_factor_gt 0.0985
_refine_ls_wR_factor_ref 0.1153
_reflns_number_gt 4379
_reflns_number_total 8260
_reflns_threshold_expression >2sigma(I)
_cod_data_source_file cg201141k_si_002.cif
_cod_data_source_block oxime
_cod_depositor_comments
;
The following automatic conversions were performed:

'_symmetry_cell_setting' value 'Triclinic' changed to 'triclinic'
according to /home/saulius/struct/CIF-dictionaries/cif_core.dic
dictionary named 'cif_core.dic' version 2.4.1 from
2010-06-29.

'_diffrn_radiation_probe' value 'X-ray' changed to
'x-ray' according to
/home/saulius/struct/CIF-dictionaries/cif_core.dic dictionary named
'cif_core.dic' version 2.4.1 from 2010-06-29.

Automatic conversion script
Id: cif_fix_values 1715 2011-07-08 13:25:40Z adriana 
;
_cod_original_cell_volume 1444.1(5)
_cod_original_formula_sum 'C32.50 H22.50 N4.50 Ni O4.50 S2'
_cod_database_code 4501353

loop_
_symmetry_equiv_pos_as_xyz
'x, y, z'
'-x, -y, -z'

loop_
_atom_site_label
_atom_site_type_symbol
_atom_site_fract_x
_atom_site_fract_y
_atom_site_fract_z
_atom_site_U_iso_or_equiv
_atom_site_adp_type
_atom_site_occupancy
_atom_site_symmetry_multiplicity
_atom_site_calc_flag
_atom_site_refinement_flags
_atom_site_disorder_assembly
_atom_site_disorder_group
C1 C 0.2878(5) 0.5597(3) -0.06023(17) 0.0169(6) Uani 1 1 d . . .
C2 C -0.2884(5) 0.9386(3) 0.06310(17) 0.0169(6) Uani 1 1 d . . .
C11 C 0.0904(6) 0.6777(4) 0.12300(18) 0.0243(8) Uani 1 1 d . . .
H11 H 0.1563 0.6184 0.0911 0.029 Uiso 1 1 calc R . .
C12 C 0.1030(6) 0.6846(4) 0.17519(19) 0.0282(8) Uani 1 1 d . . .
H12 H 0.1803 0.6332 0.1777 0.034 Uiso 1 1 calc R . .
C13 C 0.0007(6) 0.7681(4) 0.22448(18) 0.0208(7) Uani 1 1 d . . .
C14 C -0.1073(6) 0.8404(4) 0.21683(19) 0.0236(7) Uani 1 1 d . . .
H14 H -0.1827 0.8968 0.2497 0.028 Uiso 1 1 calc R . .
C15 C -0.1054(6) 0.8304(3) 0.16192(19) 0.0229(7) Uani 1 1 d . . .
H15 H -0.1758 0.8834 0.1568 0.027 Uiso 1 1 calc R . .
C16 C 0.0120(6) 0.7825(4) 0.28071(18) 0.0230(7) Uani 1 1 d . . .
C17 C 0.2198(6) 0.7850(4) 0.26249(19) 0.0317(9) Uani 1 1 d . . .
H17 H 0.3525 0.7734 0.2145 0.038 Uiso 1 1 calc R . .
C18 C 0.2338(6) 0.8044(4) 0.3139(2) 0.0328(9) Uani 1 1 d . . .
H18 H 0.3767 0.8068 0.3009 0.039 Uiso 1 1 calc R . .
C19 C 0.0397(6) 0.8203(4) 0.38446(18) 0.0226(7) Uani 1 1 d . . .
C20 C -0.1701(6) 0.8155(4) 0.40368(18) 0.0230(7) Uani 1 1 d . . .
H20 H -0.3046 0.8245 0.4522 0.028 Uiso 1 1 calc R . .
C21 C -0.1817(6) 0.7975(4) 0.35171(19) 0.0246(8) Uani 1 1 d . . .
H21 H -0.3245 0.7954 0.3647 0.029 Uiso 1 1 calc R . .
C22 C 0.0589(6) 0.8406(4) 0.43858(18) 0.0228(7) Uani 1 1 d . . .
C31 C 0.2289(6) 0.7910(4) 0.86664(19) 0.0301(9) Uani 1 1 d . . .
H31 H 0.3736 0.8044 0.8546 0.036 Uiso 1 1 calc R . .
C32 C 0.2509(6) 0.8069(4) 0.80731(19) 0.0324(9) Uani 1 1 d . . .
H32 H 0.4069 0.8311 0.7563 0.039 Uiso 1 1 calc R . .
C33 C 0.0443(6) 0.7874(4) 0.82221(18) 0.0225(8) Uani 1 1 d . . .
C34 C -0.1784(6) 0.7506(4) 0.89945(19) 0.0264(8) Uani 1 1 d . . .
H34 H -0.3266 0.7345 0.9133 0.032 Uiso 1 1 calc R . .
C35 C -0.1820(6) 0.7380(4) 0.95474(18) 0.0238(8) Uani 1 1 d . . .
H35 H -0.3354 0.7137 1.0064 0.029 Uiso 1 1 calc R . .
C36 C 0.0582(6) 0.8060(4) 0.76088(18) 0.0225(7) Uani 1 1 d . . .
C37 C 0.2535(7) 0.7969(5) 0.6879(2) 0.0416(11) Uani 1 1 d . . .
H37 H 0.382 0.7786 0.6774 0.05 Uiso 1 1 calc R . .
C38 C 0.2650(7) 0.8137(5) 0.6308(2) 0.0417(11) Uani 1 1 d . . .
H38 H 0.4001 0.807 0.5816 0.05 Uiso 1 1 calc R . .
C39 C 0.0798(6) 0.8403(3) 0.64514(18) 0.0211(7) Uani 1 1 d . . .
C40 C -0.1134(6) 0.8530(4) 0.71683(19) 0.0292(9) Uani 1 1 d . . .
H40 H -0.2391 0.8738 0.7266 0.035 Uiso 1 1 calc R . .
C41 C -0.1239(6) 0.8358(4) 0.77335(19) 0.0289(9) Uani 1 1 d . . .
H41 H -0.2579 0.8443 0.8221 0.035 Uiso 1 1 calc R . .
C42 C 0.0797(6) 0.8530(4) 0.58610(18) 0.0214(7) Uani 1 1 d . . .
N1 N 0.2156(5) 0.6326(3) -0.02088(15) 0.0193(6) Uani 1 1 d . . .
N2 N -0.2168(5) 0.8649(3) 0.07130(14) 0.0173(6) Uani 1 1 d . . .
N11 N -0.0094(5) 0.7498(3) 0.11502(15) 0.0182(6) Uani 1 1 d . . .
N31 N 0.0169(5) 0.7578(3) 0.94065(15) 0.0215(6) Uani 1 1 d . . .
O11 O 0.2515(4) 0.8503(3) 0.41977(13) 0.0328(6) Uani 1 1 d . . .
O12 O -0.1346(4) 0.8463(3) 0.50518(13) 0.0310(6) Uani 1 1 d . . .
H212 H -0.1069 0.8586 0.5318 0.046 Uiso 1 1 calc R . .
O31 O 0.2781(4) 0.8548(3) 0.51815(13) 0.0334(6) Uani 1 1 d . . .
H231 H 0.2619 0.8612 0.4886 0.05 Uiso 1 1 calc R . .
O32 O -0.1022(4) 0.8611(3) 0.60272(13) 0.0255(5) Uani 1 1 d . . .
S1 S 0.38730(15) 0.45552(9) -0.11559(5) 0.0249(2) Uani 1 1 d . . .
S2 S -0.38411(15) 1.04254(9) 0.04874(5) 0.0222(2) Uani 1 1 d . . .
Ni1 Ni 0.00124(8) 0.75029(5) 0.02875(2) 0.01621(11) Uani 1 1 d . . .
C001 C -0.009(3) 0.5008(10) 0.5508(10) 0.039(3) Uani 0.5 1 d PDU A -1
C002 C 0.183(2) 0.4910(12) 0.4718(9) 0.046(3) Uani 0.5 1 d PDU A -1
C003 C -0.411(2) 0.5098(11) 0.6409(7) 0.052(3) Uani 0.5 1 d PDU A -1
H003 H -0.5541 0.5072 0.654 0.062 Uiso 0.5 1 calc PR A -1
C004 C -0.2002(17) 0.5208(9) 0.6756(5) 0.050(2) Uani 0.5 1 d PDU A -1
H004 H -0.1957 0.5282 0.7124 0.06 Uiso 0.5 1 calc PR A -1
C005 C -0.403(3) 0.5200(14) 0.6951(8) 0.054(3) Uani 0.5 1 d PDU A -1
H005 H -0.5382 0.5261 0.7444 0.065 Uiso 0.5 1 calc PR A -1
C006 C -0.0014(16) 0.5116(9) 0.6064(6) 0.047(2) Uani 0.5 1 d PDU A -1
H006 H 0.1384 0.5123 0.595 0.057 Uiso 0.5 1 calc PR A -1
C007 C 0.4240(18) 0.4839(9) 0.4284(6) 0.065(3) Uani 0.5 1 d PDU A -1
H007 H 0.4908 0.4853 0.4482 0.078 Uiso 0.5 1 calc PR A -1
C008 C -0.208(2) 0.5034(11) 0.5675(7) 0.044(2) Uani 0.5 1 d PDU A -1
C009 C 0.5439(19) 0.4750(10) 0.3558(6) 0.061(3) Uani 0.5 1 d PDU A -1
H009 H 0.7027 0.4705 0.324 0.073 Uiso 0.5 1 calc PR A -1
C010 C 0.2137(19) 0.4755(9) 0.3678(6) 0.053(2) Uani 0.5 1 d PDU A -1
H010 H 0.1482 0.4714 0.3474 0.064 Uiso 0.5 1 calc PR A -1
C011 C -0.156(3) 0.4957(16) 0.5004(10) 0.045(3) Uani 0.5 1 d PDU A -1
C012 C 0.081(3) 0.4850(17) 0.4417(10) 0.054(3) Uani 0.5 1 d PDU A -1
C013 C 0.448(3) 0.4721(16) 0.3245(9) 0.066(4) Uani 0.5 1 d PDU A -1
H013 H 0.5454 0.4678 0.2732 0.079 Uiso 0.5 1 calc PR A -1
N101 N -0.3234(13) 0.4938(7) 0.5012(4) 0.0443(17) Uani 0.5 1 d PDU A -1
O101 O -0.2540(17) 0.4766(10) 0.4319(5) 0.099(3) Uani 0.5 1 d PDU A -1
H101 H -0.1246 0.459 0.4037 0.148 Uiso 0.5 1 calc PR A -1

loop_
_atom_site_aniso_label
_atom_site_aniso_U_11
_atom_site_aniso_U_22
_atom_site_aniso_U_33
_atom_site_aniso_U_23
_atom_site_aniso_U_13
_atom_site_aniso_U_12
C1 0.0173(17) 0.0209(17) 0.0185(15) -0.0043(14) -0.0152(14) 0.0053(13)
C2 0.0145(16) 0.0204(17) 0.0121(14) -0.0043(13) -0.0088(13) 0.0037(13)
C11 0.0279(19) 0.033(2) 0.0170(16) -0.0113(15) -0.0157(16) 0.0183(16)
C12 0.031(2) 0.044(2) 0.0231(18) -0.0113(17) -0.0218(17) 0.0226(18)
C13 0.0209(18) 0.030(2) 0.0175(16) -0.0058(15) -0.0159(15) 0.0079(15)
C14 0.0280(19) 0.031(2) 0.0227(17) -0.0123(15) -0.0206(16) 0.0145(16)
C15 0.031(2) 0.030(2) 0.0284(18) -0.0143(16) -0.0265(17) 0.0182(16)
C16 0.0227(18) 0.037(2) 0.0164(16) -0.0081(15) -0.0161(15) 0.0107(16)
C17 0.028(2) 0.064(3) 0.0150(16) -0.0172(18) -0.0171(16) 0.0252(19)
C18 0.022(2) 0.060(3) 0.0227(18) -0.0126(19) -0.0172(17) 0.0179(19)
C19 0.0250(18) 0.033(2) 0.0166(16) -0.0067(15) -0.0168(15) 0.0120(16)
C20 0.0223(18) 0.037(2) 0.0156(15) -0.0122(15) -0.0143(15) 0.0144(16)
C21 0.0216(18) 0.035(2) 0.0223(17) -0.0094(16) -0.0171(16) 0.0116(16)
C22 0.0243(19) 0.033(2) 0.0162(16) -0.0080(15) -0.0157(15) 0.0126(16)
C31 0.0215(19) 0.061(3) 0.0199(17) -0.0154(18) -0.0172(16) 0.0199(18)
C32 0.0212(19) 0.064(3) 0.0148(16) -0.0126(18) -0.0128(16) 0.0179(18)
C33 0.0217(18) 0.037(2) 0.0187(16) -0.0135(16) -0.0165(15) 0.0153(16)
C34 0.0212(19) 0.045(2) 0.0207(17) -0.0118(17) -0.0171(16) 0.0128(16)
C35 0.0171(18) 0.038(2) 0.0169(16) -0.0079(15) -0.0125(15) 0.0091(15)
C36 0.0216(18) 0.035(2) 0.0192(16) -0.0095(15) -0.0172(15) 0.0103(15)
C37 0.033(2) 0.091(4) 0.0272(19) -0.030(2) -0.0255(19) 0.040(2)
C38 0.034(2) 0.086(4) 0.0212(18) -0.027(2) -0.0214(18) 0.036(2)
C39 0.0243(18) 0.028(2) 0.0203(16) -0.0098(15) -0.0187(15) 0.0103(15)
C40 0.0191(18) 0.056(3) 0.0189(17) -0.0095(17) -0.0150(16) 0.0164(17)
C41 0.0205(19) 0.054(3) 0.0157(16) -0.0131(17) -0.0126(15) 0.0180(18)
C42 0.0222(18) 0.029(2) 0.0155(16) -0.0078(14) -0.0144(15) 0.0091(15)
N1 0.0184(15) 0.0247(16) 0.0208(14) -0.0089(12) -0.0156(13) 0.0092(12)
N2 0.0181(14) 0.0210(15) 0.0145(13) -0.0062(11) -0.0117(12) 0.0089(12)
N11 0.0202(15) 0.0218(15) 0.0169(13) -0.0092(12) -0.0141(13) 0.0092(12)
N31 0.0188(15) 0.0317(18) 0.0174(14) -0.0087(13) -0.0138(13) 0.0096(13)
O11 0.0300(15) 0.0568(19) 0.0260(13) -0.0147(13) -0.0237(13) 0.0198(13)
O12 0.0315(14) 0.0545(18) 0.0194(12) -0.0157(12) -0.0210(12) 0.0200(13)
O31 0.0304(15) 0.0601(19) 0.0188(12) -0.0152(13) -0.0195(12) 0.0198(13)
O32 0.0284(14) 0.0394(16) 0.0231(12) -0.0121(11) -0.0219(12) 0.0169(12)
S1 0.0232(5) 0.0243(5) 0.0232(5) -0.0128(4) -0.0144(4) 0.0108(4)
S2 0.0213(5) 0.0264(5) 0.0241(4) -0.0057(4) -0.0174(4) 0.0108(4)
Ni1 0.0187(2) 0.0217(3) 0.0160(2) -0.00849(18) -0.01411(19) 0.01021(19)
C001 0.044(6) 0.010(5) 0.048(5) 0.003(5) -0.031(5) -0.002(5)
C002 0.048(5) 0.024(6) 0.043(7) 0.012(7) -0.026(6) 0.006(5)
C003 0.041(6) 0.031(6) 0.049(6) 0.001(6) -0.024(5) -0.001(5)
C004 0.059(6) 0.033(5) 0.047(5) -0.007(4) -0.036(5) 0.009(5)
C005 0.054(6) 0.031(6) 0.051(6) -0.006(6) -0.031(6) 0.006(5)
C006 0.040(5) 0.037(5) 0.064(5) 0.004(4) -0.040(4) 0.004(4)
C007 0.063(5) 0.031(5) 0.041(5) 0.002(4) -0.020(5) 0.005(5)
C008 0.049(6) 0.029(5) 0.048(5) 0.004(5) -0.034(5) 0.007(5)
C009 0.040(6) 0.036(6) 0.066(6) 0.002(5) -0.027(5) 0.004(5)
C010 0.068(6) 0.022(5) 0.062(5) -0.004(4) -0.047(5) 0.004(4)
C011 0.052(6) 0.019(5) 0.052(7) 0.010(6) -0.036(6) -0.001(5)
C012 0.076(9) 0.034(7) 0.054(6) -0.016(6) -0.045(7) 0.027(9)
C013 0.058(7) 0.041(8) 0.046(8) 0.000(7) -0.024(6) -0.004(6)
N101 0.059(5) 0.033(4) 0.048(4) -0.008(3) -0.042(4) 0.011(4)
O101 0.123(8) 0.089(7) 0.068(5) -0.023(5) -0.066(6) 0.026(6)

loop_
_atom_type_symbol
_atom_type_description
_atom_type_scat_dispersion_real
_atom_type_scat_dispersion_imag
_atom_type_scat_source
C C 0.0033 0.0016 'International Tables Vol C Tables 4.2.6.8 and 6.1.1.4'
H H 0 0 'International Tables Vol C Tables 4.2.6.8 and 6.1.1.4'
N N 0.0061 0.0033 'International Tables Vol C Tables 4.2.6.8 and 6.1.1.4'
O O 0.0106 0.006 'International Tables Vol C Tables 4.2.6.8 and 6.1.1.4'
S S 0.1246 0.1234 'International Tables Vol C Tables 4.2.6.8 and 6.1.1.4'
Ni Ni 0.3393 1.1124 'International Tables Vol C Tables 4.2.6.8 and 6.1.1.4'

loop_
_geom_angle_atom_site_label_1
_geom_angle_atom_site_label_2
_geom_angle_atom_site_label_3
_geom_angle
_geom_angle_site_symmetry_1
_geom_angle_site_symmetry_3
N1 C1 S1 179.5(3) . .
N2 C2 S2 178.2(3) . .
N11 C11 C12 123.5(3) . .
N11 C11 H11 118.3 . .
C12 C11 H11 118.3 . .
C11 C12 C13 119.4(3) . .
C11 C12 H12 120.3 . .
C13 C12 H12 120.3 . .
C14 C13 C12 116.7(3) . .
C14 C13 C16 121.1(3) . .
C12 C13 C16 122.2(3) . .
C15 C14 C13 120.1(3) . .
C15 C14 H14 120 . .
C13 C14 H14 120 . .
N11 C15 C14 123.4(3) . .
N11 C15 H15 118.3 . .
C14 C15 H15 118.3 . .
C21 C16 C17 119.0(3) . .
C21 C16 C13 120.6(3) . .
C17 C16 C13 120.4(3) . .
C18 C17 C16 120.3(3) . .
C18 C17 H17 119.9 . .
C16 C17 H17 119.9 . .
C17 C18 C19 120.3(3) . .
C17 C18 H18 119.9 . .
C19 C18 H18 119.9 . .
C20 C19 C18 119.9(3) . .
C20 C19 C22 120.8(3) . .
C18 C19 C22 119.3(3) . .
C21 C20 C19 119.5(3) . .
C21 C20 H20 120.3 . .
C19 C20 H20 120.3 . .
C20 C21 C16 121.1(3) . .
C20 C21 H21 119.4 . .
C16 C21 H21 119.4 . .
O11 C22 O12 123.5(3) . .
O11 C22 C19 120.5(3) . .
O12 C22 C19 116.0(3) . .
N31 C31 C32 124.6(3) . .
N31 C31 H31 117.7 . .
C32 C31 H31 117.7 . .
C31 C32 C33 119.8(3) . .
C31 C32 H32 120.1 . .
C33 C32 H32 120.1 . .
C32 C33 C34 116.0(3) . .
C32 C33 C36 121.9(3) . .
C34 C33 C36 122.1(3) . .
C35 C34 C33 120.1(3) . .
C35 C34 H34 120 . .
C33 C34 H34 120 . .
N31 C35 C34 124.2(3) . .
N31 C35 H35 117.9 . .
C34 C35 H35 117.9 . .
C41 C36 C37 117.2(3) . .
C41 C36 C33 120.8(3) . .
C37 C36 C33 122.1(3) . .
C38 C37 C36 121.8(3) . .
C38 C37 H37 119.1 . .
C36 C37 H37 119.1 . .
C37 C38 C39 119.8(3) . .
C37 C38 H38 120.1 . .
C39 C38 H38 120.1 . .
C38 C39 C40 119.4(3) . .
C38 C39 C42 121.4(3) . .
C40 C39 C42 119.1(3) . .
C41 C40 C39 120.5(3) . .
C41 C40 H40 119.8 . .
C39 C40 H40 119.8 . .
C40 C41 C36 121.3(3) . .
C40 C41 H41 119.3 . .
C36 C41 H41 119.3 . .
O32 C42 O31 123.9(3) . .
O32 C42 C39 120.4(3) . .
O31 C42 C39 115.7(3) . .
C1 N1 Ni1 149.1(2) . .
C2 N2 Ni1 150.4(2) . .
C11 N11 C15 116.9(3) . .
C11 N11 Ni1 122.6(2) . .
C15 N11 Ni1 120.3(2) . .
C35 N31 C31 115.4(3) . .
C35 N31 Ni1 122.1(2) . 1_556
C31 N31 Ni1 122.3(2) . 1_556
C22 O12 H212 109.5 . .
C42 O31 H231 109.5 . .
C1 S1 Ni1 98.67(11) . 2_565
C2 S2 Ni1 97.18(11) . 2_575
N2 Ni1 N1 174.39(11) . .
N2 Ni1 N11 92.25(10) . .
N1 Ni1 N11 93.28(10) . .
N2 Ni1 N31 86.78(10) . 1_554
N1 Ni1 N31 87.71(10) . 1_554
N11 Ni1 N31 178.12(12) . 1_554
N2 Ni1 S2 92.42(8) . 2_575
N1 Ni1 S2 88.88(8) . 2_575
N11 Ni1 S2 86.31(8) . 2_575
N31 Ni1 S2 92.12(8) 1_554 2_575
N2 Ni1 S1 86.98(8) . 2_565
N1 Ni1 S1 92.16(8) . 2_565
N11 Ni1 S1 89.07(8) . 2_565
N31 Ni1 S1 92.49(8) 1_554 2_565
S2 Ni1 S1 175.31(4) 2_575 2_565
C008 C001 C006 120.3(16) . .
C008 C001 C002 111.2(13) . .
C006 C001 C002 128.5(15) . .
C012 C002 C007 123.1(16) . .
C012 C002 C001 105.1(11) . .
C007 C002 C001 131.8(17) . .
C008 C003 C005 120.5(13) . .
C008 C003 H003 119.8 . .
C005 C003 H003 119.8 . .
C005 C004 C006 123.7(11) . .
C005 C004 H004 118.1 . .
C006 C004 H004 118.1 . .
C004 C005 C003 118.6(12) . .
C004 C005 H005 120.7 . .
C003 C005 H005 120.7 . .
C004 C006 C001 118.0(10) . .
C004 C006 H006 121 . .
C001 C006 H006 121 . .
C009 C007 C002 112.8(13) . .
C009 C007 H007 123.6 . .
C002 C007 H007 123.6 . .
C001 C008 C003 118.9(16) . .
C001 C008 C011 106.9(13) . .
C003 C008 C011 134.2(16) . .
C007 C009 C013 124.9(12) . .
C007 C009 H009 117.5 . .
C013 C009 H009 117.5 . .
C012 C010 C013 117.1(14) . .
C012 C010 H010 121.5 . .
C013 C010 H010 121.5 . .
N101 C011 C008 119.7(17) . .
N101 C011 C012 130.6(17) . .
C008 C011 C012 109.7(13) . .
C010 C012 C002 120.7(17) . .
C010 C012 C011 132(2) . .
C002 C012 C011 107.1(12) . .
C010 C013 C009 121.4(14) . .
C010 C013 H013 119.3 . .
C009 C013 H013 119.3 . .
C011 N101 O101 113.9(10) . .

loop_
_geom_bond_atom_site_label_1
_geom_bond_atom_site_label_2
_geom_bond_distance
_geom_bond_site_symmetry_2
C1 N1 1.162(4) .
C1 S1 1.647(3) .
C2 N2 1.164(4) .
C2 S2 1.646(3) .
C11 N11 1.335(4) .
C11 C12 1.381(4) .
C11 H11 0.95 .
C12 C13 1.401(5) .
C12 H12 0.95 .
C13 C14 1.387(4) .
C13 C16 1.480(4) .
C14 C15 1.371(4) .
C14 H14 0.95 .
C15 N11 1.341(4) .
C15 H15 0.95 .
C16 C21 1.391(4) .
C16 C17 1.392(4) .
C17 C18 1.381(5) .
C17 H17 0.95 .
C18 C19 1.390(4) .
C18 H18 0.95 .
C19 C20 1.389(4) .
C19 C22 1.479(4) .
C20 C21 1.380(4) .
C20 H20 0.95 .
C21 H21 0.95 .
C22 O11 1.247(4) .
C22 O12 1.299(4) .
C31 N31 1.345(4) .
C31 C32 1.373(4) .
C31 H31 0.95 .
C32 C33 1.388(4) .
C32 H32 0.95 .
C33 C34 1.405(4) .
C33 C36 1.468(4) .
C34 C35 1.369(4) .
C34 H34 0.95 .
C35 N31 1.338(4) .
C35 H35 0.95 .
C36 C41 1.395(4) .
C36 C37 1.396(5) .
C37 C38 1.375(5) .
C37 H37 0.95 .
C38 C39 1.379(5) .
C38 H38 0.95 .
C39 C40 1.389(4) .
C39 C42 1.484(4) .
C40 C41 1.366(4) .
C40 H40 0.95 .
C41 H41 0.95 .
C42 O32 1.246(4) .
C42 O31 1.301(4) .
N1 Ni1 2.050(3) .
N2 Ni1 2.045(3) .
N11 Ni1 2.103(3) .
N31 Ni1 2.122(3) 1_556
O12 H212 0.84 .
O31 H231 0.84 .
S1 Ni1 2.5293(13) 2_565
S2 Ni1 2.5264(13) 2_575
Ni1 N31 2.122(3) 1_554
Ni1 S2 2.5264(13) 2_575
Ni1 S1 2.5293(13) 2_565
C001 C008 1.366(15) .
C001 C006 1.438(17) .
C001 C002 1.482(18) .
C002 C012 1.44(2) .
C002 C007 1.457(17) .
C003 C008 1.406(16) .
C003 C005 1.406(17) .
C003 H003 0.95 .
C004 C005 1.343(15) .
C004 C006 1.356(13) .
C004 H004 0.95 .
C005 H005 0.95 .
C006 H006 0.95 .
C007 C009 1.371(14) .
C007 H007 0.95 .
C008 C011 1.435(15) .
C009 C013 1.425(18) .
C009 H009 0.95 .
C010 C012 1.384(19) .
C010 C013 1.400(19) .
C010 H010 0.95 .
C011 N101 1.327(16) .
C011 C012 1.442(19) .
C013 H013 0.95 .
N101 O101 1.442(10) .
O101 H101 0.84 .
